data_1508378
loop_
_publ_author_name
'Laus, Gerhard'
'Adamer, Verena'
'Hummel, Michael'
'Kahlenberg, Volker'
'Wurst, Klaus'
'Nerdinger, Sven'
'Schottenberger, Herwig'

_publ_section_title
;
 Crystal Structure of 2-Ethylimidazole-1-sulfonyl Azide: A New Azidation
 Reagent
;
_journal_issue 1
_journal_name_full Crystals
_journal_page_first 118
_journal_page_last 126
_journal_paper_doi 10.3390/cryst2010118
_journal_volume 2
_journal_year 2012
_chemical_formula_moiety 'C5 H7 N5 O2 S'
_chemical_formula_sum 'C5 H7 N5 O2 S'
_chemical_formula_weight 201.22
_chemical_name_systematic
;
 ?
;
_space_group_IT_number 14
_symmetry_cell_setting monoclinic
_symmetry_Int_Tables_number 14
_symmetry_space_group_name_Hall '-P 2ybc'
_symmetry_space_group_name_H-M 'P 1 21/c 1'
_atom_sites_solution_hydrogens geom
_atom_sites_solution_primary direct
_atom_sites_solution_secondary difmap
_audit_conform_dict_location ftp://ftp.iucr.org/pub/cif_core.dic
_audit_conform_dict_name cif_core.dic
_audit_conform_dict_version 2.3
_audit_creation_date 2008-05-07T14:37:33-00:00
_audit_creation_method 'WinGX routine CIF_UPDATE'
_cell_angle_alpha 90
_cell_angle_beta 100.383(7)
_cell_angle_gamma 90
_cell_formula_units_Z 4
_cell_length_a 8.0815(7)
_cell_length_b 10.0732(9)
_cell_length_c 10.7291(10)
_cell_measurement_reflns_used 3583
_cell_measurement_temperature 173(2)
_cell_measurement_theta_max 25.70
_cell_measurement_theta_min 1.93
_cell_volume 859.12(13)
_computing_cell_refinement 'STOE X-AREA'
_computing_data_collection 'STOE X-AREA'
_computing_data_reduction 'STOE X-RED'
_computing_structure_refinement 'SHELXL-97 (Sheldrick, 1997)'
_computing_structure_solution 'SIR2002 (Burla et al., 2003)'
_diffrn_ambient_temperature 173(2)
_diffrn_detector 'image plate (34 cm diameter)'
_diffrn_detector_area_resol_mean 6.67
_diffrn_measured_fraction_theta_full 0.999
_diffrn_measured_fraction_theta_max 0.999
_diffrn_measurement_device '2-circle goniometer'
_diffrn_measurement_device_type 'STOE IPDS 2'
_diffrn_measurement_method 'rotation method'
_diffrn_radiation_monochromator 'plane graphite'
_diffrn_radiation_type 'Mo K\a'
_diffrn_radiation_wavelength 0.71073
_diffrn_reflns_av_R_equivalents 0.0502
_diffrn_reflns_av_unetI/netI 0.0429
_diffrn_reflns_limit_h_max 9
_diffrn_reflns_limit_h_min -9
_diffrn_reflns_limit_k_max 12
_diffrn_reflns_limit_k_min -12
_diffrn_reflns_limit_l_max 12
_diffrn_reflns_limit_l_min -12
_diffrn_reflns_number 4991
_diffrn_reflns_theta_full 25.27
_diffrn_reflns_theta_max 25.70
_diffrn_reflns_theta_min 1.93
_diffrn_source 'sealed X-ray tube, 12 x 0.4 mm long-fine focus'
_exptl_absorpt_coefficient_mu 0.35
_exptl_absorpt_correction_type none
_exptl_crystal_colour colourless
_exptl_crystal_density_diffrn 1.556
_exptl_crystal_density_method 'not measured'
_exptl_crystal_description 'irregular fragment'
_exptl_crystal_F_000 416
_exptl_crystal_size_max 0.41
_exptl_crystal_size_mid 0.34
_exptl_crystal_size_min 0.22
_refine_diff_density_max 0.273
_refine_diff_density_min -0.316
_refine_diff_density_rms 0.05
_refine_ls_extinction_coef 0.010(3)
_refine_ls_extinction_expression Fc^*^=kFc[1+0.001xFc^2^\l^3^/sin(2\q)]^-1/4^
_refine_ls_extinction_method SHELXL
_refine_ls_goodness_of_fit_ref 1.005
_refine_ls_hydrogen_treatment constr
_refine_ls_matrix_type full
_refine_ls_number_parameters 120
_refine_ls_number_reflns 1562
_refine_ls_number_restraints 0
_refine_ls_restrained_S_all 1.005
_refine_ls_R_factor_all 0.0536
_refine_ls_R_factor_gt 0.0377
_refine_ls_shift/su_max 0
_refine_ls_shift/su_mean 0
_refine_ls_structure_factor_coef Fsqd
_refine_ls_weighting_details 'calc w=1/[\s^2^(Fo^2^)+(0.0550P)^2^+0.0000P] where P=(Fo^2^+2Fc^2^)/3'
_refine_ls_weighting_scheme calc
_refine_ls_wR_factor_gt 0.0893
_refine_ls_wR_factor_ref 0.0943
_reflns_number_gt 1211
_reflns_number_total 1562
_reflns_threshold_expression >2sigma(I)
_cod_data_source_file C5H7N5O2S_P21_c_crystals-02-00118-s002_DC122.cif
_cod_data_source_block VA25_chateigner_1508378
_cod_original_cell_volume 859.11(13)
_cod_original_sg_symbol_H-M 'P 21/c'
_cod_database_code 1508378

loop_
_symmetry_equiv_pos_as_xyz
x,y,z
-x,1/2+y,1/2-z
-x,-y,-z
x,1/2-y,1/2+z

loop_
_atom_site_label
_atom_site_type_symbol
_atom_site_fract_x
_atom_site_fract_y
_atom_site_fract_z
_atom_site_U_iso_or_equiv
_atom_site_adp_type
_atom_site_occupancy
_atom_site_symmetry_multiplicity
_atom_site_calc_flag
_atom_site_refinement_flags
S1 S 0.36300(7) 0.09145(6) 0.72614(5) 0.0312(2) Uani 1 1 d .
O1 O 0.50113(19) 0.00370(18) 0.74128(18) 0.0446(5) Uani 1 1 d .
O2 O 0.3378(2) 0.18180(17) 0.82242(15) 0.0381(4) Uani 1 1 d .
N1 N 0.1883(2) 0.00266(18) 0.69374(17) 0.0283(4) Uani 1 1 d .
N3 N 0.3734(2) 0.1712(2) 0.59269(18) 0.0363(5) Uani 1 1 d .
N2 N -0.0007(2) -0.14333(19) 0.60350(18) 0.0323(5) Uani 1 1 d .
N4 N 0.2842(3) 0.2761(2) 0.57996(18) 0.0342(5) Uani 1 1 d .
N5 N 0.2125(3) 0.3700(2) 0.5589(2) 0.0444(6) Uani 1 1 d .
C1 C 0.1561(3) -0.1084(2) 0.6135(2) 0.0285(5) Uani 1 1 d .
C3 C -0.0742(3) -0.0540(2) 0.6759(2) 0.0326(5) Uani 1 1 d .
H3 H -0.189 -0.0567 0.6848 0.039 Uiso 1 1 calc R
C2 C 0.0366(3) 0.0362(2) 0.7316(2) 0.0311(5) Uani 1 1 d .
H2 H 0.0167 0.1074 0.7851 0.037 Uiso 1 1 calc R
C4 C 0.2869(3) -0.1715(3) 0.5522(2) 0.0374(6) Uani 1 1 d .
H4A H 0.3823 -0.1991 0.6185 0.045 Uiso 1 1 calc R
H4B H 0.3295 -0.1055 0.4974 0.045 Uiso 1 1 calc R
C5 C 0.2215(3) -0.2915(3) 0.4730(3) 0.0476(7) Uani 1 1 d .
H5A H 0.1794 -0.3575 0.5268 0.071 Uiso 1 1 calc R
H5B H 0.3127 -0.3304 0.436 0.071 Uiso 1 1 calc R
H5C H 0.13 -0.2642 0.405 0.071 Uiso 1 1 calc R

loop_
_atom_site_aniso_label
_atom_site_aniso_U_11
_atom_site_aniso_U_22
_atom_site_aniso_U_33
_atom_site_aniso_U_23
_atom_site_aniso_U_13
_atom_site_aniso_U_12
S1 0.0251(3) 0.0380(4) 0.0288(3) -0.0034(3) 0.0002(2) -0.0019(2)
O1 0.0267(8) 0.0499(11) 0.0532(11) -0.0039(9) -0.0038(7) 0.0045(8)
O2 0.0391(9) 0.0458(10) 0.0283(8) -0.0094(8) 0.0031(7) -0.0062(8)
N1 0.0266(9) 0.0323(11) 0.0251(9) -0.0011(8) 0.0020(7) 0.0005(8)
N3 0.0341(11) 0.0406(12) 0.0365(12) -0.0014(10) 0.0119(9) -0.0020(9)
N2 0.0295(10) 0.0336(11) 0.0325(11) 0.0006(9) 0.0023(8) -0.0021(8)
N4 0.0384(11) 0.0391(13) 0.0250(10) -0.0037(9) 0.0056(8) -0.0105(10)
N5 0.0566(14) 0.0401(14) 0.0349(12) -0.0009(10) 0.0041(10) -0.0025(11)
C1 0.0303(11) 0.0269(12) 0.0268(11) 0.0009(9) 0.0009(9) 0.0008(9)
C3 0.0271(11) 0.0401(14) 0.0305(12) 0.0040(10) 0.0051(9) 0.0001(10)
C2 0.0299(11) 0.0368(13) 0.0273(12) 0.0018(10) 0.0068(9) 0.0040(10)
C4 0.0309(12) 0.0396(14) 0.0408(13) -0.0068(12) 0.0037(10) 0.0063(10)
C5 0.0490(15) 0.0388(15) 0.0555(17) -0.0123(13) 0.0106(13) 0.0025(12)

loop_
_atom_type_symbol
_atom_type_description
_atom_type_scat_dispersion_real
_atom_type_scat_dispersion_imag
_atom_type_scat_source
C C 0.0033 0.0016 'International Tables Vol C Tables 4.2.6.8 and 6.1.1.4'
H H 0 0 'International Tables Vol C Tables 4.2.6.8 and 6.1.1.4'
N N 0.0061 0.0033 'International Tables Vol C Tables 4.2.6.8 and 6.1.1.4'
O O 0.0106 0.006 'International Tables Vol C Tables 4.2.6.8 and 6.1.1.4'
S S 0.1246 0.1234 'International Tables Vol C Tables 4.2.6.8 and 6.1.1.4'

loop_
_geom_angle_atom_site_label_1
_geom_angle_atom_site_label_2
_geom_angle_atom_site_label_3
_geom_angle
O1 S1 O2 122.21(10)
O1 S1 N1 108.26(10)
O2 S1 N1 105.70(10)
O1 S1 N3 103.95(11)
O2 S1 N3 110.76(11)
N1 S1 N3 104.75(10)
C2 N1 C1 107.11(18)
C2 N1 S1 124.53(16)
C1 N1 S1 127.98(15)
N4 N3 S1 112.30(15)
C1 N2 C3 106.65(19)
N5 N4 N3 173.4(2)
N2 C1 N1 109.63(19)
N2 C1 C4 127.5(2)
N1 C1 C4 122.9(2)
C2 C3 N2 111.8(2)
C2 C3 H3 124.1
N2 C3 H3 124.1
C3 C2 N1 104.8(2)
C3 C2 H2 127.6
N1 C2 H2 127.6
C1 C4 C5 112.6(2)
C1 C4 H4A 109.1
C5 C4 H4A 109.1
C1 C4 H4B 109.1
C5 C4 H4B 109.1
H4A C4 H4B 107.8
C4 C5 H5A 109.5
C4 C5 H5B 109.5
H5A C5 H5B 109.5
C4 C5 H5C 109.5
H5A C5 H5C 109.5
H5B C5 H5C 109.5

loop_
_geom_bond_atom_site_label_1
_geom_bond_atom_site_label_2
_geom_bond_distance
S1 O1 1.4101(17)
S1 O2 1.4188(17)
S1 N1 1.6543(18)
S1 N3 1.657(2)
N1 C2 1.401(3)
N1 C1 1.407(3)
N3 N4 1.272(3)
N2 C1 1.301(3)
N2 C3 1.390(3)
N4 N5 1.111(3)
C1 C4 1.485(3)
C3 C2 1.339(3)
C3 H3 0.95
C2 H2 0.95
C4 C5 1.517(4)
C4 H4A 0.99
C4 H4B 0.99
C5 H5A 0.98
C5 H5B 0.98
C5 H5C 0.98
